data_2241308
loop_
_publ_author_name
'Cabrera, Alberto'
'Miranda, Luis D.'
'Reyes, H\'ector'
'Aguirre, Gerardo'
'Ch\'avez, Daniel'

_publ_section_title
;
 Crystal structure of ethyl 2,4-dichloroquinoline-3-carboxylate
;
_journal_coeditor_code NK2231
_journal_issue 12
_journal_name_full 'Acta Crystallographica Section E'
_journal_page_first o939
_journal_paper_doi 10.1107/S2056989015020587
_journal_volume 71
_journal_year 2015
_chemical_formula_iupac 'C12 H9 Cl2 N O2'
_chemical_formula_moiety 'C12 H9 Cl2 N O2'
_chemical_formula_sum 'C12 H9 Cl2 N O2'
_chemical_formula_weight 270.10
_chemical_name_systematic
;
Ethyl 2,4-dichloroquinoline-3-carboxylate
;
_space_group_crystal_system monoclinic
_space_group_IT_number 14
_space_group_name_Hall '-P 2ybc'
_space_group_name_H-M_alt 'P 1 21/c 1'
_symmetry_space_group_name_Hall '-P 2ybc'
_symmetry_space_group_name_H-M 'P 1 21/c 1'
_atom_sites_solution_hydrogens geom
_audit_creation_method SHELXL-2013
_cell_angle_alpha 90
_cell_angle_beta 100.2620(10)
_cell_angle_gamma 90
_cell_formula_units_Z 4
_cell_length_a 8.5860(4)
_cell_length_b 19.9082(11)
_cell_length_c 7.1304(4)
_cell_measurement_reflns_used 4843
_cell_measurement_temperature 298(2)
_cell_measurement_theta_max 25.35
_cell_measurement_theta_min 2.41
_cell_volume 1199.32(11)
_computing_cell_refinement
;
SAINT (Bruker, 2012)
;
_computing_data_collection
;
APEX2 (Bruker, 2012)
;
_computing_data_reduction
;
SAINT  (Bruker, 2012)
;
_computing_molecular_graphics
;
SHELXTL  (Sheldrick, 2015)
;
_computing_publication_material
;
SHELXTL  (Sheldrick, 2015)
;
_computing_structure_refinement
;
SHELXL2013 (Sheldrick, 2015)
;
_computing_structure_solution
;
SHELXTL (Sheldrick, 2015)
;
_diffrn_ambient_temperature 298(2)
_diffrn_detector_area_resol_mean 0.83
_diffrn_measured_fraction_theta_full 0.999
_diffrn_measured_fraction_theta_max 0.997
_diffrn_measurement_device_type 'Bruker APEXII CCD area-detector'
_diffrn_measurement_method 'omega scans'
_diffrn_radiation_type MoK\a
_diffrn_radiation_wavelength 0.71073
_diffrn_reflns_av_R_equivalents 0.0238
_diffrn_reflns_limit_h_max 10
_diffrn_reflns_limit_h_min -10
_diffrn_reflns_limit_k_max 23
_diffrn_reflns_limit_k_min -23
_diffrn_reflns_limit_l_max 8
_diffrn_reflns_limit_l_min -8
_diffrn_reflns_number 6785
_diffrn_reflns_theta_full 25.242
_diffrn_reflns_theta_max 25.362
_diffrn_reflns_theta_min 2.046
_exptl_absorpt_coefficient_mu 0.528
_exptl_absorpt_correction_type none
_exptl_crystal_colour colourless
_exptl_crystal_density_diffrn 1.496
_exptl_crystal_description Prism
_exptl_crystal_F_000 552
_exptl_crystal_size_max 0.502
_exptl_crystal_size_mid 0.251
_exptl_crystal_size_min 0.162
_refine_diff_density_max 0.222
_refine_diff_density_min -0.205
_refine_ls_extinction_coef 0.010(2)
_refine_ls_extinction_expression Fc^*^=kFc[1+0.001xFc^2^\l^3^/sin(2\q)]^-1/4^
_refine_ls_extinction_method
;
SHELXL2013 (Sheldrick, 2015)
;
_refine_ls_goodness_of_fit_ref 1.047
_refine_ls_hydrogen_treatment constr
_refine_ls_matrix_type full
_refine_ls_number_parameters 156
_refine_ls_number_reflns 2197
_refine_ls_number_restraints 0
_refine_ls_restrained_S_all 1.047
_refine_ls_R_factor_all 0.0422
_refine_ls_R_factor_gt 0.0347
_refine_ls_shift/su_max 0.001
_refine_ls_shift/su_mean 0.000
_refine_ls_structure_factor_coef Fsqd
_refine_ls_weighting_details
;
 w=1/[\s^2^(Fo^2^)+(0.0520P)^2^+0.1257P]
 where P=(Fo^2^+2Fc^2^)/3
;
_refine_ls_weighting_scheme calc
_refine_ls_wR_factor_gt 0.0891
_refine_ls_wR_factor_ref 0.0944
_reflns_number_gt 1833
_reflns_number_total 2197
_reflns_threshold_expression 'I > 2\s(I)'
_cod_data_source_file nk2231sup1.cif
_cod_data_source_block I
_cod_database_code 2241308
_shelx_space_group_comment
;
The symmetry employed for this shelxl refinement is uniquely defined
by the following loop, which should always be used as a source of
symmetry information in preference to the above space-group names.
They are only intended as comments.
;
_shelx_estimated_absorpt_t_min 0.777
_shelx_estimated_absorpt_t_max 0.919
_shelxl_version_number 20.13

loop_
_space_group_symop_operation_xyz
'x, y, z'
'-x, y+1/2, -z+1/2'
'-x, -y, -z'
'x, -y-1/2, z-1/2'

loop_
_atom_site_type_symbol
_atom_site_label
_atom_site_fract_x
_atom_site_fract_y
_atom_site_fract_z
_atom_site_U_iso_or_equiv
_atom_site_adp_type
_atom_site_calc_flag
_atom_site_occupancy
Cl Cl1 0.85142(7) 0.95554(3) 0.67524(10) 0.0847(2) Uani d 1
Cl Cl2 0.49224(5) 0.73357(2) 0.59388(7) 0.05637(19) Uani d 1
O O1 0.48324(17) 0.90370(7) 0.44065(18) 0.0701(4) Uani d 1
O O2 0.48524(14) 0.89699(6) 0.75480(17) 0.0565(3) Uani d 1
N N1 0.96891(17) 0.83536(9) 0.7101(2) 0.0567(4) Uani d 1
C C2 0.8376(2) 0.86809(9) 0.6757(2) 0.0514(4) Uani d 1
C C3 0.68405(18) 0.84036(8) 0.6379(2) 0.0435(4) Uani d 1
C C4 0.67539(18) 0.77181(8) 0.6378(2) 0.0415(4) Uani d 1
C C5 0.8137(3) 0.66071(10) 0.6754(3) 0.0621(5) Uani d 1
H H5 0.7187 0.6372 0.6505 0.075 Uiso calc 1
C C6 0.9535(3) 0.62696(13) 0.7135(3) 0.0816(7) Uani d 1
H H6 0.9531 0.5802 0.7143 0.098 Uiso calc 1
C C7 1.0976(3) 0.66121(14) 0.7514(3) 0.0838(8) Uani d 1
H H7 1.1918 0.6371 0.7779 0.101 Uiso calc 1
C C8 1.1014(2) 0.72928(13) 0.7498(3) 0.0705(6) Uani d 1
H H8 1.1981 0.7516 0.7748 0.085 Uiso calc 1
C C9 0.9593(2) 0.76660(10) 0.7105(2) 0.0511(5) Uani d 1
C C10 0.81366(19) 0.73162(9) 0.6738(2) 0.0451(4) Uani d 1
C C11 0.5396(2) 0.88399(9) 0.5963(2) 0.0478(4) Uani d 1
C C12 0.3434(2) 0.93853(11) 0.7367(3) 0.0674(5) Uani d 1
H H12A 0.2575 0.9182 0.6481 0.081 Uiso calc 1
H H12B 0.3638 0.9828 0.6897 0.081 Uiso calc 1
C C13 0.3010(3) 0.94358(13) 0.9279(3) 0.0858(7) Uani d 1
H H13A 0.2721 0.9000 0.9681 0.129 Uiso calc 1
H H13B 0.2133 0.9738 0.9235 0.129 Uiso calc 1
H H13C 0.3900 0.9602 1.0166 0.129 Uiso calc 1

loop_
_atom_site_aniso_label
_atom_site_aniso_U_11
_atom_site_aniso_U_22
_atom_site_aniso_U_33
_atom_site_aniso_U_12
_atom_site_aniso_U_13
_atom_site_aniso_U_23
Cl1 0.0773(4) 0.0613(3) 0.1107(5) -0.0197(3) 0.0034(3) -0.0015(3)
Cl2 0.0445(3) 0.0641(3) 0.0597(3) -0.01024(19) 0.0070(2) -0.0018(2)
O1 0.0713(9) 0.0848(10) 0.0506(8) 0.0213(7) 0.0009(7) 0.0096(7)
O2 0.0498(7) 0.0681(8) 0.0529(7) 0.0183(6) 0.0129(6) 0.0081(6)
N1 0.0395(8) 0.0795(11) 0.0508(9) -0.0050(7) 0.0070(6) -0.0022(8)
C2 0.0455(10) 0.0606(11) 0.0475(10) -0.0066(8) 0.0064(8) -0.0016(8)
C3 0.0393(9) 0.0544(10) 0.0367(8) 0.0011(7) 0.0069(7) 0.0000(7)
C4 0.0377(8) 0.0548(10) 0.0325(8) -0.0016(7) 0.0073(6) -0.0002(7)
C5 0.0719(13) 0.0630(12) 0.0520(11) 0.0133(10) 0.0128(9) 0.0027(9)
C6 0.0980(19) 0.0785(15) 0.0680(14) 0.0429(14) 0.0143(13) 0.0066(11)
C7 0.0768(16) 0.118(2) 0.0564(13) 0.0554(16) 0.0110(11) 0.0060(13)
C8 0.0445(11) 0.120(2) 0.0476(11) 0.0239(11) 0.0085(8) -0.0009(11)
C9 0.0412(9) 0.0793(13) 0.0337(9) 0.0101(8) 0.0090(7) -0.0001(8)
C10 0.0451(9) 0.0608(11) 0.0301(8) 0.0100(8) 0.0088(7) 0.0016(7)
C11 0.0440(9) 0.0499(9) 0.0481(10) -0.0006(7) 0.0042(8) 0.0018(8)
C12 0.0544(11) 0.0706(12) 0.0778(13) 0.0229(10) 0.0136(10) 0.0079(11)
C13 0.0641(14) 0.1089(19) 0.0878(16) 0.0215(13) 0.0227(12) -0.0130(14)

loop_
_atom_type_symbol
_atom_type_description
_atom_type_scat_dispersion_real
_atom_type_scat_dispersion_imag
_atom_type_scat_source
C C 0.0033 0.0016 'International Tables Vol C Tables 4.2.6.8 and 6.1.1.4'
H H 0.0000 0.0000 'International Tables Vol C Tables 4.2.6.8 and 6.1.1.4'
N N 0.0061 0.0033 'International Tables Vol C Tables 4.2.6.8 and 6.1.1.4'
O O 0.0106 0.0060 'International Tables Vol C Tables 4.2.6.8 and 6.1.1.4'
Cl Cl 0.1484 0.1585 'International Tables Vol C Tables 4.2.6.8 and 6.1.1.4'

loop_
_geom_angle_atom_site_label_1
_geom_angle_atom_site_label_2
_geom_angle_atom_site_label_3
_geom_angle
C11 O2 C12 116.84(14)
C2 N1 C9 117.06(15)
N1 C2 C3 126.55(18)
N1 C2 Cl1 116.62(14)
C3 C2 Cl1 116.83(14)
C4 C3 C2 116.09(15)
C4 C3 C11 122.35(14)
C2 C3 C11 121.55(15)
C3 C4 C10 121.33(15)
C3 C4 Cl2 119.25(12)
C10 C4 Cl2 119.42(13)
C6 C5 C10 119.7(2)
C6 C5 H5 120.2
C10 C5 H5 120.2
C5 C6 C7 121.2(2)
C5 C6 H6 119.4
C7 C6 H6 119.4
C8 C7 C6 120.5(2)
C8 C7 H7 119.7
C6 C7 H7 119.7
C7 C8 C9 120.4(2)
C7 C8 H8 119.8
C9 C8 H8 119.8
N1 C9 C8 118.38(18)
N1 C9 C10 122.85(15)
C8 C9 C10 118.77(19)
C5 C10 C9 119.45(16)
C5 C10 C4 124.43(17)
C9 C10 C4 116.12(16)
O1 C11 O2 125.64(16)
O1 C11 C3 123.90(16)
O2 C11 C3 110.46(14)
O2 C12 C13 107.24(16)
O2 C12 H12A 110.3
C13 C12 H12A 110.3
O2 C12 H12B 110.3
C13 C12 H12B 110.3
H12A C12 H12B 108.5
C12 C13 H13A 109.5
C12 C13 H13B 109.5
H13A C13 H13B 109.5
C12 C13 H13C 109.5
H13A C13 H13C 109.5
H13B C13 H13C 109.5

loop_
_geom_bond_atom_site_label_1
_geom_bond_atom_site_label_2
_geom_bond_distance
Cl1 C2 1.745(2)
Cl2 C4 1.7248(16)
O1 C11 1.195(2)
O2 C11 1.323(2)
O2 C12 1.459(2)
N1 C2 1.287(2)
N1 C9 1.371(3)
C2 C3 1.411(2)
C3 C4 1.367(2)
C3 C11 1.500(2)
C4 C10 1.417(2)
C5 C6 1.360(3)
C5 C10 1.412(3)
C5 H5 0.9300
C6 C7 1.396(4)
C6 H6 0.9300
C7 C8 1.356(4)
C7 H7 0.9300
C8 C9 1.413(3)
C8 H8 0.9300
C9 C10 1.414(2)
C12 C13 1.476(3)
C12 H12A 0.9700
C12 H12B 0.9700
C13 H13A 0.9600
C13 H13B 0.9600
C13 H13C 0.9600

loop_
_geom_hbond_atom_site_label_D
_geom_hbond_atom_site_label_H
_geom_hbond_atom_site_label_A
_geom_hbond_site_symmetry_A
_geom_hbond_distance_DH
_geom_hbond_distance_HA
_geom_hbond_distance_DA
_geom_hbond_angle_DHA
C7 H7 O1 4_676 0.93 2.69 3.586(3) 162.2

_cod_database_fobs_code 2241308
